data_4332967
loop_
_publ_author_name
'Hern\'andez-Molina, Rita'
'Sokolov, Maxim N.'
'Clausen, Maria'
'Clegg, William'

_publ_section_title
;
 Synthesis and Structure of Nickel-Containing Cuboidal Clusters Derived
 from [W3Se4(H2O)9]4+. Site-Differentiated Substitution at the Nickel Site
 in the Series [W3NiQ4(H2O)10]4+(Q = S, Se)
;
_journal_issue 26
_journal_name_full 'Inorganic Chemistry'
_journal_page_first 10567
_journal_page_last 10575
_journal_paper_doi 10.1021/ic061146n
_journal_volume 45
_journal_year 2006
_chemical_formula_sum 'C56 H128 Ni2 O60 S8 Se8 W6'
_chemical_formula_weight 3870.26
_chemical_name_systematic
;
 ?
;
_space_group_IT_number 2
_symmetry_cell_setting triclinic
_symmetry_space_group_name_Hall '-P 1'
_symmetry_space_group_name_H-M 'P -1'
_atom_sites_solution_hydrogens none
_atom_sites_solution_primary direct
_atom_sites_solution_secondary difmap
_audit_creation_method SHELXL-97
_cell_angle_alpha 77.827(2)
_cell_angle_beta 84.375(2)
_cell_angle_gamma 82.585(2)
_cell_formula_units_Z 1
_cell_length_a 11.6936(6)
_cell_length_b 14.7813(7)
_cell_length_c 16.4159(8)
_cell_measurement_reflns_used 6902
_cell_measurement_temperature 160(2)
_cell_measurement_theta_max 28.40
_cell_measurement_theta_min 2.62
_cell_volume 2743.1(2)
_computing_cell_refinement 'Bruker SAINT'
_computing_data_collection 'Bruker SMART'
_computing_data_reduction 'Bruker SAINT'
_computing_molecular_graphics 'Bruker SHELXTL'
_computing_publication_material 'Bruker SHELXTL and local programs'
_computing_structure_refinement 'Bruker SHELXTL'
_computing_structure_solution 'Bruker SHELXTL'
_diffrn_ambient_temperature 160(2)
_diffrn_measured_fraction_theta_full 0.985
_diffrn_measured_fraction_theta_max 0.887
_diffrn_measurement_device_type 'Bruker SMART 1K CCD diffractometer'
_diffrn_measurement_method '\w rotation with narrow frames'
_diffrn_radiation_monochromator graphite
_diffrn_radiation_source 'sealed tube'
_diffrn_radiation_type MoK\a
_diffrn_radiation_wavelength 0.71073
_diffrn_reflns_av_R_equivalents 0.0285
_diffrn_reflns_av_sigmaI/netI 0.0406
_diffrn_reflns_limit_h_max 15
_diffrn_reflns_limit_h_min -15
_diffrn_reflns_limit_k_max 19
_diffrn_reflns_limit_k_min -19
_diffrn_reflns_limit_l_max 20
_diffrn_reflns_limit_l_min -21
_diffrn_reflns_number 23255
_diffrn_reflns_theta_full 26.00
_diffrn_reflns_theta_max 28.45
_diffrn_reflns_theta_min 1.70
_diffrn_standards_decay_% 0
_diffrn_standards_number 0
_exptl_absorpt_coefficient_mu 9.498
_exptl_absorpt_correction_T_max 0.395
_exptl_absorpt_correction_T_min 0.106
_exptl_absorpt_correction_type multi-scan
_exptl_crystal_colour 'dark green'
_exptl_crystal_density_diffrn 2.343
_exptl_crystal_density_method 'not measured'
_exptl_crystal_description block
_exptl_crystal_F_000 1844
_exptl_crystal_size_max 0.43
_exptl_crystal_size_mid 0.25
_exptl_crystal_size_min 0.12
_refine_diff_density_max 1.678
_refine_diff_density_min -1.677
_refine_diff_density_rms 0.192
_refine_ls_extinction_coef 0.00059(4)
_refine_ls_extinction_expression Fc^*^=kFc[1+0.001xFc^2^\l^3^/sin(2\q)]^-1/4^
_refine_ls_extinction_method SHELXL
_refine_ls_goodness_of_fit_ref 1.077
_refine_ls_hydrogen_treatment none
_refine_ls_matrix_type full
_refine_ls_number_parameters 632
_refine_ls_number_reflns 12290
_refine_ls_number_restraints 0
_refine_ls_restrained_S_all 1.077
_refine_ls_R_factor_all 0.0373
_refine_ls_R_factor_gt 0.0332
_refine_ls_shift/su_max 0.007
_refine_ls_shift/su_mean 0.000
_refine_ls_structure_factor_coef Fsqd
_refine_ls_weighting_details
;
 calc w=1/[\s^2^(Fo^2^)+(0.0333P)^2^+16.1449P] where P=(Fo^2^+2Fc^2^)/3
;
_refine_ls_weighting_scheme calc
_refine_ls_wR_factor_gt 0.0805
_refine_ls_wR_factor_ref 0.0819
_reflns_number_gt 11042
_reflns_number_total 12290
_reflns_threshold_expression I>2\s(I)
_cod_data_source_file ic061146nsup1.cif
_cod_data_source_block rh1
_cod_original_sg_symbol_H-M P-1
_cod_database_code 4332967

loop_
_symmetry_equiv_pos_as_xyz
'x, y, z'
'-x, -y, -z'

loop_
_atom_site_label
_atom_site_type_symbol
_atom_site_fract_x
_atom_site_fract_y
_atom_site_fract_z
_atom_site_U_iso_or_equiv
_atom_site_adp_type
_atom_site_occupancy
_atom_site_symmetry_multiplicity
_atom_site_calc_flag
W1 W 0.433846(18) 0.720673(15) 0.399487(14) 0.01053(6) Uani 1 1 d
W2 W 0.580158(18) 0.696115(15) 0.527364(13) 0.01000(6) Uani 1 1 d
W3 W 0.338837(18) 0.729448(15) 0.557965(14) 0.01140(6) Uani 1 1 d
Ni1 Ni 0.43686(6) 0.56707(5) 0.52671(5) 0.01727(16) Uani 1 1 d
Se1 Se 0.59482(5) 0.59233(4) 0.42520(3) 0.01215(11) Uani 1 1 d
Se2 Se 0.46807(5) 0.61288(4) 0.64789(4) 0.01459(12) Uani 1 1 d
Se3 Se 0.26946(5) 0.63818(4) 0.46675(4) 0.01399(12) Uani 1 1 d
Se4 Se 0.46239(5) 0.84470(4) 0.47424(3) 0.01179(11) Uani 1 1 d
O11 O 0.3145(4) 0.8281(3) 0.3336(3) 0.0196(9) Uani 1 1 d
O12 O 0.4091(4) 0.6621(3) 0.2911(3) 0.0184(9) Uani 1 1 d
O13 O 0.5494(4) 0.7930(3) 0.3043(3) 0.0188(9) Uani 1 1 d
O21 O 0.7269(3) 0.7548(3) 0.4512(3) 0.0151(8) Uani 1 1 d
O22 O 0.7287(3) 0.6054(3) 0.5788(3) 0.0160(8) Uani 1 1 d
O23 O 0.6515(3) 0.7777(3) 0.6007(3) 0.0160(8) Uani 1 1 d
O31 O 0.3243(4) 0.8136(3) 0.6542(3) 0.0229(10) Uani 1 1 d
O32 O 0.1974(4) 0.6778(3) 0.6440(3) 0.0234(10) Uani 1 1 d
O33 O 0.1951(4) 0.8338(3) 0.5245(3) 0.0208(9) Uani 1 1 d
S4 S 0.14729(12) 0.55121(10) 0.25348(9) 0.0163(3) Uani 1 1 d
O41 O 0.0911(4) 0.4658(3) 0.2789(3) 0.0218(9) Uani 1 1 d
O42 O 0.2600(4) 0.5400(3) 0.2897(3) 0.0216(9) Uani 1 1 d
O43 O 0.0733(4) 0.6328(3) 0.2712(3) 0.0232(10) Uani 1 1 d
C41 C 0.1763(6) 0.5697(4) 0.1440(4) 0.0208(13) Uani 1 1 d
C42 C 0.2699(9) 0.6137(11) 0.1080(6) 0.079(4) Uani 1 1 d
C43 C 0.2903(9) 0.6327(11) 0.0205(6) 0.077(4) Uani 1 1 d
C44 C 0.2234(7) 0.6023(5) -0.0293(5) 0.0356(17) Uani 1 1 d
C45 C 0.1254(10) 0.5671(10) 0.0078(6) 0.072(4) Uani 1 1 d
C46 C 0.1026(9) 0.5501(10) 0.0942(6) 0.069(4) Uani 1 1 d
C47 C 0.2509(9) 0.6192(7) -0.1228(5) 0.048(2) Uani 1 1 d
S5 S 0.69040(14) 0.63623(12) 0.17132(10) 0.0226(3) Uani 1 1 d
O51 O 0.6830(4) 0.7314(4) 0.1867(3) 0.0317(11) Uani 1 1 d
O52 O 0.5908(4) 0.5894(3) 0.2103(3) 0.0307(11) Uani 1 1 d
O53 O 0.8004(5) 0.5840(4) 0.1936(3) 0.0429(14) Uani 1 1 d
C51 C 0.6871(5) 0.6473(4) 0.0635(4) 0.0208(13) Uani 1 1 d
C52 C 0.5940(7) 0.6195(8) 0.0317(5) 0.050(2) Uani 1 1 d
C53 C 0.5933(8) 0.6281(10) -0.0540(6) 0.068(3) Uani 1 1 d
C54 C 0.6784(8) 0.6678(6) -0.1082(5) 0.046(2) Uani 1 1 d
C55 C 0.7720(9) 0.6924(6) -0.0753(5) 0.049(2) Uani 1 1 d
C56 C 0.7768(7) 0.6822(6) 0.0094(5) 0.042(2) Uani 1 1 d
C57 C 0.6728(12) 0.6829(10) -0.2018(6) 0.088(5) Uani 1 1 d
S6 S 0.49211(12) 1.04010(10) 0.26944(9) 0.0158(3) Uani 1 1 d
O61 O 0.5870(4) 0.9697(3) 0.2975(3) 0.0209(9) Uani 1 1 d
O62 O 0.3796(4) 1.0044(3) 0.2827(3) 0.0232(10) Uani 1 1 d
O63 O 0.4905(4) 1.1215(3) 0.3078(3) 0.0231(10) Uani 1 1 d
C61 C 0.5207(5) 1.0769(4) 0.1614(4) 0.0177(12) Uani 1 1 d
C62 C 0.4322(6) 1.0890(5) 0.1076(4) 0.0273(14) Uani 1 1 d
C63 C 0.4572(6) 1.1158(5) 0.0218(5) 0.0325(16) Uani 1 1 d
C64 C 0.5690(6) 1.1325(5) -0.0103(4) 0.0262(14) Uani 1 1 d
C65 C 0.6544(6) 1.1221(5) 0.0451(4) 0.0303(15) Uani 1 1 d
C66 C 0.6320(6) 1.0944(5) 0.1308(4) 0.0280(15) Uani 1 1 d
C67 C 0.5965(8) 1.1614(6) -0.1041(5) 0.043(2) Uani 1 1 d
S7 S 0.02937(14) 0.87022(13) 0.73692(11) 0.0261(4) Uani 1 1 d
O71 O 0.1370(4) 0.9104(4) 0.7148(3) 0.0340(12) Uani 1 1 d
O72 O 0.0419(5) 0.7729(4) 0.7348(4) 0.0486(17) Uani 1 1 d
O73 O -0.0608(6) 0.9225(7) 0.6860(4) 0.074(3) Uani 1 1 d
C71 C -0.0136(5) 0.8810(5) 0.8406(4) 0.0211(13) Uani 1 1 d
C72 C 0.0509(6) 0.8284(5) 0.9055(5) 0.0306(16) Uani 1 1 d
C73 C 0.0186(6) 0.8358(5) 0.9870(5) 0.0328(16) Uani 1 1 d
C74 C -0.0777(6) 0.8962(5) 1.0062(5) 0.0288(15) Uani 1 1 d
C75 C -0.1412(6) 0.9494(5) 0.9413(5) 0.0307(16) Uani 1 1 d
C76 C -0.1088(6) 0.9416(5) 0.8582(4) 0.0278(15) Uani 1 1 d
C77 C -0.1137(8) 0.9035(7) 1.0974(5) 0.044(2) Uani 1 1 d
O81 O 0.8743(4) 0.7273(3) 0.6345(3) 0.0259(10) Uani 1 1 d
O82 O 0.2210(4) 1.0057(3) 0.4278(3) 0.0285(11) Uani 1 1 d
O83 O 0.1309(4) 0.5126(3) 0.6588(3) 0.0248(10) Uani 1 1 d
O84 O 0.7375(4) 0.9319(3) 0.4292(3) 0.0299(11) Uani 1 1 d
O85 O 0.8468(4) 0.7292(3) 0.3057(3) 0.0251(10) Uani 1 1 d
O86 O 0.9069(5) 0.5698(4) 0.4737(3) 0.0350(12) Uani 1 1 d
O87 O 0.1500(4) 0.8091(3) 0.2479(3) 0.0306(11) Uani 1 1 d
O88 O 0.9545(5) 0.8848(4) 0.3251(4) 0.0469(15) Uani 1 1 d
O89 O 0.0071(5) 0.7779(7) 0.4813(5) 0.075(3) Uani 1 1 d

loop_
_atom_site_aniso_label
_atom_site_aniso_U_11
_atom_site_aniso_U_22
_atom_site_aniso_U_33
_atom_site_aniso_U_23
_atom_site_aniso_U_13
_atom_site_aniso_U_12
W1 0.01193(10) 0.01162(11) 0.00889(11) -0.00341(8) -0.00123(8) -0.00188(8)
W2 0.01100(10) 0.01143(11) 0.00864(11) -0.00416(8) -0.00057(8) -0.00178(8)
W3 0.01152(11) 0.01239(11) 0.01159(11) -0.00579(8) 0.00147(8) -0.00227(8)
Ni1 0.0192(4) 0.0168(4) 0.0165(4) -0.0051(3) 0.0008(3) -0.0029(3)
Se1 0.0149(3) 0.0116(3) 0.0111(3) -0.0049(2) -0.0011(2) -0.00123(19)
Se2 0.0168(3) 0.0166(3) 0.0104(3) -0.0031(2) 0.0007(2) -0.0025(2)
Se3 0.0140(3) 0.0156(3) 0.0143(3) -0.0060(2) -0.0001(2) -0.0044(2)
Se4 0.0126(2) 0.0108(3) 0.0126(3) -0.0041(2) -0.0003(2) -0.00159(19)
O11 0.019(2) 0.021(2) 0.018(2) -0.0004(18) -0.0067(17) -0.0007(17)
O12 0.023(2) 0.022(2) 0.013(2) -0.0051(17) -0.0050(17) -0.0067(17)
O13 0.024(2) 0.019(2) 0.012(2) -0.0008(17) 0.0031(17) -0.0049(17)
O21 0.0128(18) 0.017(2) 0.017(2) -0.0060(16) 0.0005(15) -0.0043(15)
O22 0.018(2) 0.016(2) 0.016(2) -0.0049(16) -0.0060(16) 0.0000(16)
O23 0.0170(19) 0.019(2) 0.016(2) -0.0119(17) -0.0018(16) -0.0013(16)
O31 0.025(2) 0.025(2) 0.025(2) -0.019(2) 0.0030(18) -0.0061(18)
O32 0.022(2) 0.021(2) 0.028(3) -0.0095(19) 0.0141(19) -0.0083(18)
O33 0.015(2) 0.022(2) 0.026(2) -0.0080(19) -0.0014(17) 0.0027(16)
S4 0.0149(6) 0.0189(7) 0.0164(7) -0.0057(6) -0.0013(5) -0.0031(5)
O41 0.021(2) 0.022(2) 0.025(2) -0.0057(19) -0.0021(18) -0.0081(17)
O42 0.019(2) 0.029(2) 0.018(2) -0.0029(19) -0.0052(17) -0.0073(18)
O43 0.022(2) 0.022(2) 0.026(3) -0.0089(19) 0.0010(18) 0.0006(18)
C41 0.026(3) 0.020(3) 0.017(3) -0.003(2) -0.005(2) 0.000(2)
C42 0.053(6) 0.167(13) 0.026(5) -0.012(6) -0.002(4) -0.059(7)
C43 0.045(6) 0.156(13) 0.030(5) -0.008(6) 0.003(4) -0.033(7)
C44 0.049(5) 0.030(4) 0.026(4) -0.007(3) -0.002(3) 0.003(3)
C45 0.077(7) 0.124(10) 0.023(5) -0.003(5) -0.015(5) -0.053(7)
C46 0.049(5) 0.137(11) 0.027(5) 0.000(6) -0.011(4) -0.049(6)
C47 0.074(6) 0.049(5) 0.018(4) -0.011(4) 0.000(4) 0.006(4)
S5 0.0232(8) 0.0323(9) 0.0139(7) -0.0095(6) -0.0007(6) -0.0010(6)
O51 0.039(3) 0.035(3) 0.026(3) -0.017(2) 0.005(2) -0.009(2)
O52 0.043(3) 0.032(3) 0.016(2) -0.004(2) 0.011(2) -0.009(2)
O53 0.032(3) 0.065(4) 0.030(3) -0.017(3) -0.009(2) 0.014(3)
C51 0.025(3) 0.022(3) 0.016(3) -0.007(2) 0.000(2) 0.000(2)
C52 0.030(4) 0.098(8) 0.028(4) -0.024(5) -0.006(3) -0.009(4)
C53 0.042(5) 0.133(11) 0.035(5) -0.032(6) -0.010(4) 0.002(6)
C54 0.064(6) 0.052(5) 0.014(4) -0.009(3) 0.001(4) 0.029(4)
C55 0.067(6) 0.046(5) 0.029(5) -0.004(4) 0.019(4) -0.011(4)
C56 0.046(5) 0.056(5) 0.027(4) -0.015(4) 0.017(4) -0.022(4)
C57 0.119(10) 0.115(10) 0.013(4) -0.020(5) -0.014(5) 0.065(8)
S6 0.0175(7) 0.0151(7) 0.0160(7) -0.0059(6) -0.0005(5) -0.0024(5)
O61 0.023(2) 0.017(2) 0.020(2) -0.0017(18) -0.0032(18) 0.0012(17)
O62 0.022(2) 0.025(2) 0.023(2) -0.0027(19) 0.0005(18) -0.0085(18)
O63 0.021(2) 0.026(2) 0.027(3) -0.019(2) 0.0001(18) -0.0006(18)
C61 0.020(3) 0.019(3) 0.016(3) -0.007(2) 0.000(2) -0.002(2)
C62 0.029(3) 0.030(4) 0.023(4) -0.003(3) -0.005(3) -0.006(3)
C63 0.032(4) 0.038(4) 0.028(4) -0.004(3) -0.009(3) -0.006(3)
C64 0.038(4) 0.025(3) 0.014(3) -0.001(3) -0.001(3) -0.004(3)
C65 0.028(4) 0.041(4) 0.021(4) -0.004(3) 0.001(3) -0.006(3)
C66 0.021(3) 0.044(4) 0.020(3) -0.007(3) 0.001(3) -0.007(3)
C67 0.063(6) 0.046(5) 0.016(4) 0.000(3) 0.001(3) -0.006(4)
S7 0.0180(7) 0.0385(10) 0.0273(9) -0.0209(8) 0.0020(6) -0.0023(6)
O71 0.032(3) 0.040(3) 0.036(3) -0.024(2) 0.015(2) -0.013(2)
O72 0.063(4) 0.039(3) 0.054(4) -0.035(3) 0.025(3) -0.025(3)
O73 0.046(4) 0.146(8) 0.030(3) -0.038(4) -0.016(3) 0.034(4)
C71 0.018(3) 0.026(3) 0.025(3) -0.017(3) 0.004(2) -0.008(2)
C72 0.025(3) 0.035(4) 0.034(4) -0.016(3) 0.000(3) 0.004(3)
C73 0.029(4) 0.038(4) 0.031(4) -0.005(3) -0.004(3) -0.005(3)
C74 0.030(4) 0.035(4) 0.025(4) -0.012(3) 0.003(3) -0.010(3)
C75 0.025(3) 0.038(4) 0.032(4) -0.019(3) 0.004(3) 0.002(3)
C76 0.026(3) 0.035(4) 0.023(4) -0.012(3) -0.001(3) 0.001(3)
C77 0.048(5) 0.064(6) 0.024(4) -0.020(4) 0.011(3) -0.018(4)
O81 0.024(2) 0.027(2) 0.031(3) -0.011(2) -0.0078(19) -0.0037(19)
O82 0.029(2) 0.023(2) 0.033(3) -0.006(2) -0.003(2) 0.0011(19)
O83 0.023(2) 0.020(2) 0.029(3) -0.0019(19) 0.0048(19) -0.0043(18)
O84 0.034(3) 0.024(3) 0.032(3) -0.005(2) -0.003(2) -0.003(2)
O85 0.024(2) 0.032(3) 0.022(2) -0.011(2) 0.0013(18) -0.0026(19)
O86 0.038(3) 0.036(3) 0.027(3) -0.005(2) 0.002(2) 0.008(2)
O87 0.023(2) 0.030(3) 0.041(3) -0.010(2) -0.009(2) -0.003(2)
O88 0.040(3) 0.036(3) 0.059(4) -0.007(3) 0.011(3) 0.001(2)
O89 0.030(3) 0.136(8) 0.052(4) 0.007(5) -0.009(3) -0.021(4)

loop_
_atom_type_symbol
_atom_type_description
_atom_type_scat_dispersion_real
_atom_type_scat_dispersion_imag
_atom_type_scat_source
C C 0.0033 0.0016 'International Tables Vol C Tables 4.2.6.8 and 6.1.1.4'
H H 0.0000 0.0000 'International Tables Vol C Tables 4.2.6.8 and 6.1.1.4'
O O 0.0106 0.0060 'International Tables Vol C Tables 4.2.6.8 and 6.1.1.4'
S S 0.1246 0.1234 'International Tables Vol C Tables 4.2.6.8 and 6.1.1.4'
Ni Ni 0.3393 1.1124 'International Tables Vol C Tables 4.2.6.8 and 6.1.1.4'
Se Se -0.0929 2.2259 'International Tables Vol C Tables 4.2.6.8 and 6.1.1.4'
W W -0.8490 6.8722 'International Tables Vol C Tables 4.2.6.8 and 6.1.1.4'

loop_
_geom_angle_atom_site_label_1
_geom_angle_atom_site_label_2
_geom_angle_atom_site_label_3
_geom_angle
_geom_angle_site_symmetry_1
_geom_angle_site_symmetry_3
O11 W1 O13 78.99(16) . .
O11 W1 O12 78.67(16) . .
O13 W1 O12 78.24(16) . .
O11 W1 Se3 89.14(11) . .
O13 W1 Se3 161.05(11) . .
O12 W1 Se3 85.02(11) . .
O11 W1 Se4 83.09(12) . .
O13 W1 Se4 83.12(11) . .
O12 W1 Se4 156.01(11) . .
Se3 W1 Se4 110.29(2) . .
O11 W1 Se1 160.16(12) . .
O13 W1 Se1 87.08(12) . .
O12 W1 Se1 84.75(11) . .
Se3 W1 Se1 100.27(2) . .
Se4 W1 Se1 109.391(19) . .
O11 W1 Ni1 140.72(12) . .
O13 W1 Ni1 140.13(12) . .
O12 W1 Ni1 102.24(11) . .
Se3 W1 Ni1 52.34(2) . .
Se4 W1 Ni1 101.74(2) . .
Se1 W1 Ni1 53.71(2) . .
O11 W1 W3 96.85(12) . .
O13 W1 W3 139.28(11) . .
O12 W1 W3 141.24(11) . .
Se3 W1 W3 56.297(14) . .
Se4 W1 W3 56.244(14) . .
Se1 W1 W3 102.905(16) . .
Ni1 W1 W3 57.768(17) . .
O11 W1 W2 138.94(12) . .
O13 W1 W2 95.50(11) . .
O12 W1 W2 140.57(11) . .
Se3 W1 W2 103.099(16) . .
Se4 W1 W2 55.869(14) . .
Se1 W1 W2 55.917(14) . .
Ni1 W1 W2 58.611(17) . .
W3 W1 W2 61.305(8) . .
O23 W2 O22 76.18(15) . .
O23 W2 O21 73.54(15) . .
O22 W2 O21 76.65(16) . .
O23 W2 Se2 93.62(11) . .
O22 W2 Se2 85.23(11) . .
O21 W2 Se2 159.77(11) . .
O23 W2 Se4 83.84(11) . .
O22 W2 Se4 157.22(11) . .
O21 W2 Se4 87.37(11) . .
Se2 W2 Se4 107.11(2) . .
O23 W2 Se1 153.48(11) . .
O22 W2 Se1 84.74(11) . .
O21 W2 Se1 84.34(10) . .
Se2 W2 Se1 103.09(2) . .
Se4 W2 Se1 110.04(2) . .
O23 W2 Ni1 146.52(11) . .
O22 W2 Ni1 99.57(11) . .
O21 W2 Ni1 138.63(11) . .
Se2 W2 Ni1 52.93(2) . .
Se4 W2 Ni1 103.13(2) . .
Se1 W2 Ni1 54.38(2) . .
O23 W2 W1 139.55(11) . .
O22 W2 W1 141.07(11) . .
O21 W2 W1 96.94(11) . .
Se2 W2 W1 102.845(16) . .
Se4 W2 W1 56.129(14) . .
Se1 W2 W1 56.332(14) . .
Ni1 W2 W1 60.103(18) . .
O23 W2 W3 105.07(11) . .
O22 W2 W3 140.70(11) . .
O21 W2 W3 142.22(11) . .
Se2 W2 W3 55.503(15) . .
Se4 W2 W3 55.391(14) . .
Se1 W2 W3 101.368(15) . .
Ni1 W2 W3 57.444(17) . .
W1 W2 W3 58.934(8) . .
O33 W3 O32 76.85(18) . .
O33 W3 O31 75.90(17) . .
O32 W3 O31 76.01(16) . .
O33 W3 Se3 87.91(12) . .
O32 W3 Se3 83.63(12) . .
O31 W3 Se3 156.32(11) . .
O33 W3 Se2 158.74(12) . .
O32 W3 Se2 86.41(13) . .
O31 W3 Se2 87.50(13) . .
Se3 W3 Se2 103.34(2) . .
O33 W3 Se4 85.95(12) . .
O32 W3 Se4 157.77(12) . .
O31 W3 Se4 86.30(12) . .
Se3 W3 Se4 110.00(2) . .
Se2 W3 Se4 106.44(2) . .
O33 W3 Ni1 141.26(12) . .
O32 W3 Ni1 97.78(12) . .
O31 W3 Ni1 140.84(13) . .
Se3 W3 Ni1 53.38(2) . .
Se2 W3 Ni1 53.36(2) . .
Se4 W3 Ni1 104.44(2) . .
O33 W3 W1 98.25(12) . .
O32 W3 W1 139.41(12) . .
O31 W3 W1 142.73(12) . .
Se3 W3 W1 55.800(15) . .
Se2 W3 W1 102.999(16) . .
Se4 W3 W1 56.440(14) . .
Ni1 W3 W1 60.959(18) . .
O33 W3 W2 141.15(12) . .
O32 W3 W2 141.18(13) . .
O31 W3 W2 101.91(11) . .
Se3 W3 W2 101.520(15) . .
Se2 W3 W2 54.848(14) . .
Se4 W3 W2 55.326(14) . .
Ni1 W3 W2 59.071(17) . .
W1 W3 W2 59.761(8) . .
Se3 Ni1 Se2 114.41(4) . .
Se3 Ni1 Se1 108.44(4) . .
Se2 Ni1 Se1 111.29(4) . .
Se3 Ni1 Se1 105.12(3) . 2_666
Se2 Ni1 Se1 102.83(4) . 2_666
Se1 Ni1 Se1 114.67(3) . 2_666
Se3 Ni1 Ni1 122.32(5) . 2_666
Se2 Ni1 Ni1 122.81(5) . 2_666
Se1 Ni1 Ni1 57.55(3) . 2_666
Se1 Ni1 Ni1 57.12(3) 2_666 2_666
Se3 Ni1 W3 59.23(2) . .
Se2 Ni1 W3 59.39(2) . .
Se1 Ni1 W3 109.30(3) . .
Se1 Ni1 W3 136.02(3) 2_666 .
Ni1 Ni1 W3 166.86(5) 2_666 .
Se3 Ni1 W2 109.70(3) . .
Se2 Ni1 W2 58.11(2) . .
Se1 Ni1 W2 58.13(2) . .
Se1 Ni1 W2 144.84(4) 2_666 .
Ni1 Ni1 W2 105.75(4) 2_666 .
W3 Ni1 W2 63.485(18) . .
Se3 Ni1 W1 57.42(2) . .
Se2 Ni1 W1 107.99(3) . .
Se1 Ni1 W1 57.81(2) . .
Se1 Ni1 W1 148.79(4) 2_666 .
Ni1 Ni1 W1 107.58(4) 2_666 .
W3 Ni1 W1 61.274(18) . .
W2 Ni1 W1 61.286(18) . .
Ni1 Se1 Ni1 65.33(3) . 2_666
Ni1 Se1 W2 67.49(2) . .
Ni1 Se1 W2 119.32(3) 2_666 .
Ni1 Se1 W1 68.48(2) . .
Ni1 Se1 W1 122.86(3) 2_666 .
W2 Se1 W1 67.751(15) . .
Ni1 Se2 W2 68.96(3) . .
Ni1 Se2 W3 67.25(3) . .
W2 Se2 W3 69.649(17) . .
Ni1 Se3 W1 70.24(3) . .
Ni1 Se3 W3 67.39(2) . .
W1 Se3 W3 67.903(16) . .
W2 Se4 W3 69.283(16) . .
W2 Se4 W1 68.003(16) . .
W3 Se4 W1 67.316(15) . .
O43 S4 O41 112.7(3) . .
O43 S4 O42 112.3(3) . .
O41 S4 O42 110.8(3) . .
O43 S4 C41 106.8(3) . .
O41 S4 C41 107.2(3) . .
O42 S4 C41 106.5(3) . .
C46 C41 C42 118.6(7) . .
C46 C41 S4 121.6(6) . .
C42 C41 S4 119.4(6) . .
C41 C42 C43 119.7(9) . .
C44 C43 C42 121.4(10) . .
C45 C44 C43 116.6(8) . .
C45 C44 C47 122.5(8) . .
C43 C44 C47 120.4(8) . .
C44 C45 C46 121.8(8) . .
C41 C46 C45 120.9(8) . .
O53 S5 O52 113.7(4) . .
O53 S5 O51 111.1(3) . .
O52 S5 O51 111.8(3) . .
O53 S5 C51 106.4(3) . .
O52 S5 C51 107.0(3) . .
O51 S5 C51 106.3(3) . .
C56 C51 C52 119.7(7) . .
C56 C51 S5 120.7(6) . .
C52 C51 S5 119.6(6) . .
C53 C52 C51 118.8(8) . .
C54 C53 C52 121.7(9) . .
C53 C54 C55 118.5(8) . .
C53 C54 C57 121.3(10) . .
C55 C54 C57 120.1(10) . .
C56 C55 C54 120.9(8) . .
C55 C56 C51 120.2(8) . .
O61 S6 O62 113.4(3) . .
O61 S6 O63 110.8(3) . .
O62 S6 O63 111.1(3) . .
O61 S6 C61 106.2(3) . .
O62 S6 C61 107.5(3) . .
O63 S6 C61 107.4(3) . .
C66 C61 C62 120.8(6) . .
C66 C61 S6 118.8(5) . .
C62 C61 S6 120.3(5) . .
C63 C62 C61 119.5(6) . .
C62 C63 C64 120.5(6) . .
C65 C64 C63 118.5(6) . .
C65 C64 C67 120.9(7) . .
C63 C64 C67 120.6(7) . .
C64 C65 C66 122.1(6) . .
C61 C66 C65 118.5(6) . .
O72 S7 O71 112.2(3) . .
O72 S7 O73 112.3(5) . .
O71 S7 O73 111.1(5) . .
O72 S7 C71 107.4(3) . .
O71 S7 C71 107.0(3) . .
O73 S7 C71 106.5(3) . .
C76 C71 C72 120.1(6) . .
C76 C71 S7 120.7(5) . .
C72 C71 S7 119.2(5) . .
C73 C72 C71 120.1(6) . .
C72 C73 C74 120.8(7) . .
C73 C74 C75 119.0(6) . .
C73 C74 C77 120.4(7) . .
C75 C74 C77 120.5(7) . .
C74 C75 C76 120.3(6) . .
C71 C76 C75 119.7(7) . .

loop_
_geom_bond_atom_site_label_1
_geom_bond_atom_site_label_2
_geom_bond_distance
_geom_bond_site_symmetry_2
W1 O11 2.154(4) .
W1 O13 2.160(4) .
W1 O12 2.194(4) .
W1 Se3 2.4540(6) .
W1 Se4 2.4829(6) .
W1 Se1 2.4933(6) .
W1 Ni1 2.7408(8) .
W1 W3 2.7491(3) .
W1 W2 2.7727(3) .
W2 O23 2.161(4) .
W2 O22 2.177(4) .
W2 O21 2.182(4) .
W2 Se2 2.4551(6) .
W2 Se4 2.4754(6) .
W2 Se1 2.4812(6) .
W2 Ni1 2.6988(8) .
W2 W3 2.8153(3) .
W3 O33 2.159(4) .
W3 O32 2.174(4) .
W3 O31 2.190(4) .
W3 Se3 2.4684(6) .
W3 Se2 2.4747(6) .
W3 Se4 2.4773(6) .
W3 Ni1 2.6518(8) .
Ni1 Se3 2.3056(10) .
Ni1 Se2 2.3073(10) .
Ni1 Se1 2.3749(9) .
Ni1 Se1 2.3865(9) 2_666
Ni1 Ni1 2.5698(15) 2_666
Se1 Ni1 2.3865(9) 2_666
S4 O43 1.455(4) .
S4 O41 1.463(4) .
S4 O42 1.474(4) .
S4 C41 1.766(7) .
C41 C46 1.342(11) .
C41 C42 1.365(11) .
C42 C43 1.407(13) .
C43 C44 1.361(13) .
C44 C45 1.356(13) .
C44 C47 1.511(11) .
C45 C46 1.391(13) .
S5 O53 1.450(5) .
S5 O52 1.456(5) .
S5 O51 1.471(5) .
S5 C51 1.747(6) .
C51 C56 1.385(10) .
C51 C52 1.394(10) .
C52 C53 1.387(12) .
C53 C54 1.372(15) .
C54 C55 1.387(14) .
C54 C57 1.511(11) .
C55 C56 1.372(12) .
S6 O61 1.458(4) .
S6 O62 1.461(4) .
S6 O63 1.468(4) .
S6 C61 1.755(6) .
C61 C66 1.384(9) .
C61 C62 1.395(9) .
C62 C63 1.393(10) .
C63 C64 1.394(10) .
C64 C65 1.388(10) .
C64 C67 1.523(10) .
C65 C66 1.389(10) .
S7 O72 1.435(6) .
S7 O71 1.443(5) .
S7 O73 1.448(6) .
S7 C71 1.761(7) .
C71 C76 1.382(9) .
C71 C72 1.402(10) .
C72 C73 1.377(10) .
C73 C74 1.398(10) .
C74 C75 1.398(10) .
C74 C77 1.538(10) .
C75 C76 1.405(10) .
